data_7045269
loop_
_publ_author_name
'Bay\'on Casta\~n\'on, Esther'
'Kaposi, Marlene'
'Reich, Robert M.'
'K\"uhn, Fritz E'

_publ_section_title
;
 Water-soluble transition metal complexes of ruthenium(ii), osmium(ii),
 rhodium(iii) and iridium(iii) with chelating N-heterocyclic carbene
 ligands in hydrogenation and transfer hydrogenation catalysis.
;
_journal_issue 7
_journal_name_full 'Dalton transactions (Cambridge, England : 2003)'
_journal_page_first 2318
_journal_page_last 2329
_journal_paper_doi 10.1039/c7dt04684g
_journal_volume 47
_journal_year 2018
_chemical_compound_source 'see text'
_chemical_formula_moiety 'C36 H45 Ag2 N9, 2(F6 P)'
_chemical_formula_sum 'C36 H45 Ag2 F12 N9 P2'
_chemical_formula_weight 1109.49
_space_group_IT_number 2
_space_group_name_Hall '-P 1'
_space_group_name_H-M_alt 'P -1'
_symmetry_cell_setting triclinic
_symmetry_Int_Tables_number 2
_symmetry_space_group_name_Hall '-P 1'
_symmetry_space_group_name_H-M 'P -1'
_atom_sites_solution_hydrogens geom
_atom_sites_solution_primary direct
_atom_sites_solution_secondary difmap
_audit_update_record
;
2017-12-07 deposited with the CCDC.
2018-01-11 downloaded from the CCDC.
;
_cell_angle_alpha 94.699(2)
_cell_angle_beta 105.537(2)
_cell_angle_gamma 112.654(2)
_cell_formula_units_Z 2
_cell_length_a 12.6948(6)
_cell_length_b 13.5073(6)
_cell_length_c 14.4562(7)
_cell_measurement_reflns_used 9914
_cell_measurement_temperature 123
_cell_measurement_theta_max 24.0438
_cell_measurement_theta_min 2.4629
_cell_volume 2155.71(18)
_computing_cell_refinement 'SAINT (Bruker, 2008b)'
_computing_data_collection 'APEX II Control Software (Bruker, 2008a)'
_computing_data_reduction 'SAINT (Bruker, 2008b)'
_computing_molecular_graphics 'PLATON (Spek, 2011)'
_computing_publication_material 'PLATON (Spek, 2011), enCIFer (Allen, 2004)'
_computing_structure_refinement 'SHELXL97 (Sheldrick, 2008), SHELXLE (Huebschle, 2011)'
_computing_structure_solution 'SHELXS97 (Sheldrick, 2008)'
_diffrn_ambient_temperature 123
_diffrn_detector ' CCD plate '
_diffrn_detector_area_resol_mean 16
_diffrn_measured_fraction_theta_full 0.994
_diffrn_measured_fraction_theta_max 0.994
_diffrn_measurement_device ' \k-geometry diffractometer '
_diffrn_measurement_device_type ' Bruker APEX-II CCD '
_diffrn_measurement_method ' phi- and omega-rotation '
_diffrn_radiation_monochromator graphite
_diffrn_radiation_probe x-ray
_diffrn_radiation_source 'fine-focus sealed tube'
_diffrn_radiation_type MoK\a
_diffrn_radiation_wavelength 0.71073
_diffrn_reflns_av_R_equivalents 0.0717
_diffrn_reflns_av_sigmaI/netI 0.0604
_diffrn_reflns_limit_h_max 16
_diffrn_reflns_limit_h_min -16
_diffrn_reflns_limit_k_max 17
_diffrn_reflns_limit_k_min -17
_diffrn_reflns_limit_l_max 18
_diffrn_reflns_limit_l_min -18
_diffrn_reflns_number 65786
_diffrn_reflns_reduction_process
;
;
_diffrn_reflns_theta_full 26.87
_diffrn_reflns_theta_max 26.87
_diffrn_reflns_theta_min 1.84
_exptl_absorpt_coefficient_mu 1.074
_exptl_absorpt_correction_T_max 0.7454
_exptl_absorpt_correction_T_min 0.6480
_exptl_absorpt_correction_type multi-scan
_exptl_absorpt_process_details 'SADABS, Bruker, 2008b'
_exptl_crystal_colour brown
_exptl_crystal_density_diffrn 1.709
_exptl_crystal_density_method 'Not Measured'
_exptl_crystal_description fragment
_exptl_crystal_F_000 1112
_exptl_crystal_size_max 0.260
_exptl_crystal_size_mid 0.120
_exptl_crystal_size_min 0.090
_refine_diff_density_max 1.054
_refine_diff_density_min -0.959
_refine_diff_density_rms 0.107
_refine_ls_extinction_method none
_refine_ls_goodness_of_fit_ref 1.007
_refine_ls_hydrogen_treatment constr
_refine_ls_matrix_type full
_refine_ls_number_parameters 553
_refine_ls_number_reflns 9239
_refine_ls_number_restraints 0
_refine_ls_restrained_S_all 1.007
_refine_ls_R_factor_all 0.0729
_refine_ls_R_factor_gt 0.0390
_refine_ls_shift/su_max 0.001
_refine_ls_shift/su_mean 0.000
_refine_ls_structure_factor_coef Fsqd
_refine_ls_weighting_details 'calc w=1/[\s^2^(Fo^2^)+(0.0480P)^2^+0.4434P] where P=(Fo^2^+2Fc^2^)/3'
_refine_ls_weighting_scheme calc
_refine_ls_wR_factor_gt 0.0819
_refine_ls_wR_factor_ref 0.0927
_reflns_number_gt 6537
_reflns_number_total 9239
_reflns_threshold_expression I>2\s(I)
_cod_data_source_file c7dt04684g2.cif
_cod_data_source_block bayes4_0m
_cod_depositor_comments
;
The following automatic conversions were performed:

'_symmetry_cell_setting' value 'Triclinic' changed to 'triclinic'
according to
/home/data/users/saulius/crontab/automatic-downloads/rss-feeds/RSC/lib/dictionaries/cif_core.dic
dictionary named 'cif_core.dic' version 2.4.2 from 2011-04-26.

Automatic conversion script
Id: cif_fix_values 4973 2017-02-22 13:04:09Z antanas 

 Adding full bibliography for 7045269--7045275.cif.
;
_cod_database_code 7045269

loop_
_symmetry_equiv_pos_site_id
_symmetry_equiv_pos_as_xyz
1 x,y,z
2 -x,-y,-z

loop_
_atom_site_aniso_label
_atom_site_aniso_U_11
_atom_site_aniso_U_22
_atom_site_aniso_U_33
_atom_site_aniso_U_23
_atom_site_aniso_U_13
_atom_site_aniso_U_12
Ag1 0.0160(2) 0.0236(2) 0.0227(2) 0.0070(1) 0.0025(1) 0.0074(1)
Ag2 0.0208(2) 0.0317(2) 0.0151(2) 0.0089(1) 0.0035(1) 0.0134(1)
N1 0.0199(16) 0.0282(18) 0.0208(16) 0.0060(14) 0.0051(13) 0.0124(15)
N2 0.0146(15) 0.0241(17) 0.0174(15) 0.0051(13) 0.0055(12) 0.0067(14)
N3 0.0178(16) 0.0259(17) 0.0162(15) 0.0054(13) 0.0031(13) 0.0097(14)
N4 0.0219(17) 0.0253(18) 0.0286(18) 0.0104(14) 0.0023(14) 0.0117(15)
N5 0.0172(16) 0.0228(17) 0.0204(16) 0.0045(13) 0.0017(13) 0.0092(14)
N6 0.0234(17) 0.0237(18) 0.0314(18) 0.0097(15) 0.0004(15) 0.0107(15)
N7 0.0212(16) 0.0270(17) 0.0187(16) 0.0078(13) 0.0063(13) 0.0134(15)
N8 0.0180(15) 0.0225(16) 0.0147(15) 0.0056(13) 0.0009(12) 0.0101(14)
N9 0.0221(17) 0.0240(17) 0.0163(15) 0.0042(13) 0.0047(13) 0.0104(14)
C1 0.0168(18) 0.026(2) 0.0167(18) 0.0035(15) 0.0032(15) 0.0101(17)
C2 0.0149(19) 0.037(2) 0.025(2) 0.0029(18) 0.0065(16) 0.0080(18)
C3 0.0178(19) 0.022(2) 0.030(2) 0.0012(17) 0.0077(17) 0.0051(17)
C4 0.0122(17) 0.0210(19) 0.0163(18) 0.0040(15) 0.0018(14) 0.0061(16)
C5 0.021(2) 0.025(2) 0.0180(19) 0.0049(16) 0.0061(16) 0.0045(17)
C6 0.021(2) 0.027(2) 0.0197(19) 0.0065(16) -0.0009(16) 0.0063(18)
C7 0.0207(19) 0.026(2) 0.024(2) 0.0019(16) 0.0011(16) 0.0122(17)
C8 0.022(2) 0.029(2) 0.0173(18) 0.0044(16) 0.0057(16) 0.0141(18)
C9 0.023(2) 0.032(2) 0.031(2) 0.0067(18) 0.0026(17) 0.0156(19)
C10 0.042(3) 0.042(3) 0.034(2) 0.008(2) 0.001(2) 0.021(2)
C11 0.049(3) 0.044(3) 0.041(3) 0.003(2) -0.001(2) 0.029(3)
C12 0.070(4) 0.080(4) 0.049(3) 0.030(3) 0.010(3) 0.048(3)
C13 0.0210(19) 0.027(2) 0.0209(19) 0.0082(16) 0.0054(16) 0.0134(18)
C14 0.031(2) 0.020(2) 0.033(2) 0.0096(17) 0.0061(18) 0.0083(19)
C15 0.024(2) 0.023(2) 0.027(2) 0.0087(17) 0.0006(17) 0.0069(18)
C16 0.0192(19) 0.023(2) 0.0185(18) 0.0066(15) -0.0005(15) 0.0118(17)
C17 0.022(2) 0.027(2) 0.031(2) 0.0076(17) 0.0032(17) 0.0098(18)
C18 0.024(2) 0.037(3) 0.041(3) 0.005(2) 0.0044(19) 0.017(2)
C19 0.031(2) 0.029(2) 0.039(2) 0.0049(19) -0.004(2) 0.019(2)
C20 0.033(2) 0.025(2) 0.044(3) 0.011(2) -0.002(2) 0.012(2)
C21 0.022(2) 0.035(2) 0.038(2) 0.0101(19) 0.0030(18) 0.0187(19)
C22 0.025(2) 0.030(2) 0.044(3) 0.012(2) -0.0020(19) 0.013(2)
C23 0.033(2) 0.046(3) 0.030(2) 0.011(2) -0.0004(19) 0.016(2)
C24 0.049(3) 0.041(3) 0.042(3) 0.008(2) 0.003(2) 0.018(2)
C25 0.0170(18) 0.0185(19) 0.0161(18) 0.0022(15) -0.0022(15) 0.0059(16)
C26 0.025(2) 0.030(2) 0.0190(19) 0.0096(16) 0.0091(16) 0.0120(18)
C27 0.026(2) 0.030(2) 0.0155(18) 0.0101(16) 0.0034(16) 0.0157(18)
C28 0.0197(19) 0.0177(19) 0.0198(19) 0.0033(15) 0.0047(15) 0.0081(16)
C29 0.026(2) 0.032(2) 0.020(2) 0.0117(17) 0.0032(17) 0.0128(19)
C30 0.020(2) 0.030(2) 0.022(2) 0.0043(17) -0.0008(16) 0.0101(18)
C31 0.020(2) 0.029(2) 0.031(2) 0.0052(18) 0.0074(17) 0.0121(18)
C32 0.022(2) 0.022(2) 0.0203(19) 0.0069(16) 0.0064(16) 0.0084(17)
C33 0.0182(19) 0.037(2) 0.024(2) 0.0091(17) 0.0041(16) 0.0158(18)
C34 0.029(3) 0.060(3) 0.054(3) 0.009(3) 0.003(2) 0.018(3)
C35 0.031(3) 0.061(3) 0.057(3) -0.012(3) -0.006(2) 0.018(3)
C36 0.029(3) 0.041(3) 0.064(3) -0.011(3) 0.005(2) 0.000(2)
P1 0.0177(5) 0.0277(6) 0.0255(5) 0.0070(4) -0.0005(4) 0.0085(5)
F1 0.0355(14) 0.0481(15) 0.0404(14) 0.0066(12) 0.0132(12) 0.0219(13)
F2 0.0333(14) 0.0365(14) 0.0492(15) 0.0206(12) 0.0077(12) 0.0123(12)
F3 0.0255(13) 0.0570(17) 0.0615(17) 0.0142(14) 0.0154(12) 0.0210(13)
F4 0.0332(13) 0.0277(12) 0.0281(12) 0.0087(10) -0.0042(10) 0.0104(11)
F5 0.0290(12) 0.0388(14) 0.0220(12) 0.0065(10) -0.0005(10) 0.0118(11)
F6 0.0348(14) 0.0342(14) 0.0387(14) 0.0015(11) -0.0174(11) 0.0079(12)
P2 0.0181(5) 0.0291(6) 0.0195(5) 0.0068(4) 0.0045(4) 0.0105(4)
F7 0.0292(13) 0.0522(16) 0.0318(13) 0.0160(12) 0.0154(11) 0.0114(12)
F8 0.0355(14) 0.0397(14) 0.0321(13) -0.0086(11) 0.0117(11) 0.0069(12)
F9 0.0326(13) 0.0324(13) 0.0328(13) 0.0110(10) 0.0188(11) 0.0135(11)
F10 0.0354(13) 0.0249(12) 0.0312(13) 0.0028(10) 0.0048(11) 0.0094(11)
F11 0.0281(13) 0.0432(14) 0.0437(14) 0.0173(12) 0.0079(11) 0.0225(12)
F12 0.0288(13) 0.0583(17) 0.0381(14) 0.0204(12) 0.0027(11) 0.0257(13)

loop_
_atom_site_label
_atom_site_type_symbol
_atom_site_thermal_displace_type
_atom_site_fract_x
_atom_site_fract_y
_atom_site_fract_z
_atom_site_occupancy
_atom_site_U_iso_or_equiv
_atom_site_calc_flag
_atom_site_refinement_flags
Ag1 Ag Uani 0.78652(2) 0.84798(2) 0.35373(2) 1.000 0.0218(1) d .
Ag2 Ag Uani 0.70730(2) 0.62769(2) 0.18170(2) 1.000 0.0221(1) d .
N1 N Uani 0.5251(3) 0.7200(3) 0.3513(2) 1.000 0.0225(10) d .
N2 N Uani 0.6134(3) 0.6141(2) 0.3691(2) 1.000 0.0191(9) d .
N3 N Uani 0.7461(3) 0.5648(2) 0.3129(2) 1.000 0.0203(9) d .
N4 N Uani 0.9086(3) 1.0920(3) 0.3301(2) 1.000 0.0257(10) d .
N5 N Uani 1.0396(3) 1.0298(2) 0.3826(2) 1.000 0.0209(9) d .
N6 N Uani 1.0158(3) 0.8594(3) 0.4184(2) 1.000 0.0275(10) d .
N7 N Uani 0.8046(3) 0.6864(2) 0.0082(2) 1.000 0.0211(9) d .
N8 N Uani 0.6223(3) 0.6675(2) -0.0261(2) 1.000 0.0188(9) d .
N9 N Uani 0.4862(3) 0.6074(2) 0.0598(2) 1.000 0.0209(9) d .
C1 C Uani 0.6328(3) 0.7178(3) 0.3591(2) 1.000 0.0201(11) d .
C2 C Uani 0.4411(3) 0.6199(3) 0.3551(3) 1.000 0.0268(11) d .
C3 C Uani 0.4955(3) 0.5524(3) 0.3666(3) 1.000 0.0246(11) d .
C4 C Uani 0.7038(3) 0.5731(3) 0.3860(2) 1.000 0.0174(10) d .
C5 C Uani 0.7378(3) 0.5418(3) 0.4738(3) 1.000 0.0231(11) d .
C6 C Uani 0.8179(3) 0.4938(3) 0.4835(3) 1.000 0.0254(11) d .
C7 C Uani 0.8604(3) 0.4808(3) 0.4073(3) 1.000 0.0244(11) d .
C8 C Uani 0.8255(3) 0.5193(3) 0.3246(3) 1.000 0.0219(11) d .
C9 C Uani 0.5008(4) 0.8174(3) 0.3425(3) 1.000 0.0287(12) d .
C10 C Uani 0.4451(4) 0.8181(4) 0.2355(3) 1.000 0.0408(16) d .
C11 C Uani 0.4258(5) 0.9192(4) 0.2251(3) 1.000 0.0454(17) d .
C12 C Uani 0.3763(5) 0.9232(5) 0.1173(4) 1.000 0.062(2) d .
C13 C Uani 0.9175(3) 0.9994(3) 0.3506(3) 1.000 0.0220(11) d .
C14 C Uani 1.0205(4) 1.1771(3) 0.3474(3) 1.000 0.0295(12) d .
C15 C Uani 1.1026(4) 1.1389(3) 0.3809(3) 1.000 0.0271(12) d .
C16 C Uani 1.0914(3) 0.9553(3) 0.4102(3) 1.000 0.0206(11) d .
C17 C Uani 1.2130(3) 0.9844(3) 0.4259(3) 1.000 0.0279(12) d .
C18 C Uani 1.2567(4) 0.9079(3) 0.4517(3) 1.000 0.0342(16) d .
C19 C Uani 1.1801(4) 0.8074(3) 0.4597(3) 1.000 0.0344(12) d .
C20 C Uani 1.0607(4) 0.7865(3) 0.4417(3) 1.000 0.0370(14) d .
C21 C Uani 0.7918(3) 1.0972(3) 0.2878(3) 1.000 0.0308(12) d .
C22 C Uani 0.7781(4) 1.1279(3) 0.1882(3) 1.000 0.0352(14) d .
C23 C Uani 0.7969(4) 1.0563(4) 0.1141(3) 1.000 0.0387(14) d .
C24 C Uani 0.7055(4) 0.9378(4) 0.0844(3) 1.000 0.0470(17) d .
C25 C Uani 0.7158(3) 0.6681(3) 0.0474(2) 1.000 0.0195(11) d .
C26 C Uani 0.7686(3) 0.6978(3) -0.0884(3) 1.000 0.0239(11) d .
C27 C Uani 0.6548(3) 0.6864(3) -0.1102(3) 1.000 0.0230(11) d .
C28 C Uani 0.5072(3) 0.6481(3) -0.0174(3) 1.000 0.0194(11) d .
C29 C Uani 0.4255(3) 0.6710(3) -0.0870(3) 1.000 0.0264(12) d .
C30 C Uani 0.3146(3) 0.6473(3) -0.0750(3) 1.000 0.0259(12) d .
C31 C Uani 0.2893(3) 0.6038(3) 0.0033(3) 1.000 0.0264(12) d .
C32 C Uani 0.3782(3) 0.5858(3) 0.0688(3) 1.000 0.0217(11) d .
C33 C Uani 0.9250(3) 0.6942(3) 0.0609(3) 1.000 0.0255(11) d .
C34 C Uani 1.0223(4) 0.8070(4) 0.0745(4) 1.000 0.0504(17) d .
C35 C Uani 1.0113(4) 0.8969(4) 0.1311(4) 1.000 0.0561(17) d .
C36 C Uani 1.1098(4) 1.0099(4) 0.1458(4) 1.000 0.0531(17) d .
P1 P Uani 0.50729(9) 1.22078(8) 0.36888(7) 1.000 0.0255(3) d .
F1 F Uani 0.6059(2) 1.2008(2) 0.33168(17) 1.000 0.0400(8) d .
F2 F Uani 0.4786(2) 1.11139(19) 0.41163(18) 1.000 0.0410(8) d .
F3 F Uani 0.4090(2) 1.2429(2) 0.4073(2) 1.000 0.0465(9) d .
F4 F Uani 0.5353(2) 1.33122(17) 0.32622(15) 1.000 0.0334(7) d .
F5 F Uani 0.60841(19) 1.28949(18) 0.47154(15) 1.000 0.0327(7) d .
F6 F Uani 0.4060(2) 1.15311(19) 0.26663(17) 1.000 0.0449(8) d .
P2 P Uani 0.07481(9) 0.45828(8) 0.21891(7) 1.000 0.0223(3) d .
F7 F Uani 0.1606(2) 0.5095(2) 0.15653(16) 1.000 0.0380(8) d .
F8 F Uani 0.0100(2) 0.34393(19) 0.14233(17) 1.000 0.0396(8) d .
F9 F Uani -0.0109(2) 0.40560(17) 0.28268(16) 1.000 0.0307(8) d .
F10 F Uani 0.1404(2) 0.57173(17) 0.29768(16) 1.000 0.0331(7) d .
F11 F Uani 0.1709(2) 0.41847(19) 0.28069(17) 1.000 0.0362(8) d .
F12 F Uani -0.0215(2) 0.4981(2) 0.15968(17) 1.000 0.0405(9) d .
H2 H Uiso 0.35960 0.60220 0.35040 1.000 0.0320 c R
H3 H Uiso 0.46100 0.47790 0.37200 1.000 0.0300 c R
H5 H Uiso 0.70750 0.55270 0.52530 1.000 0.0280 c R
H6 H Uiso 0.84330 0.47010 0.54210 1.000 0.0300 c R
H7 H Uiso 0.91310 0.44570 0.41180 1.000 0.0290 c R
H8 H Uiso 0.85850 0.51370 0.27380 1.000 0.0260 c R
H9A H Uiso 0.57720 0.88430 0.37230 1.000 0.0350 c R
H9B H Uiso 0.44510 0.81790 0.37890 1.000 0.0350 c R
H10A H Uiso 0.49900 0.81350 0.19850 1.000 0.0490 c R
H10B H Uiso 0.36680 0.75290 0.20680 1.000 0.0490 c R
H11A H Uiso 0.50330 0.98450 0.25710 1.000 0.0550 c R
H11B H Uiso 0.36840 0.92170 0.25900 1.000 0.0550 c R
H12A H Uiso 0.43370 0.92220 0.08380 1.000 0.0930 c R
H12B H Uiso 0.36460 0.99050 0.11330 1.000 0.0930 c R
H12C H Uiso 0.29880 0.85940 0.08570 1.000 0.0930 c R
H14 H Uiso 1.03600 1.24940 0.33730 1.000 0.0350 c R
H15 H Uiso 1.18770 1.17870 0.40000 1.000 0.0320 c R
H17 H Uiso 1.26440 1.05440 0.41920 1.000 0.0330 c R
H18 H Uiso 1.33980 0.92500 0.46380 1.000 0.0410 c R
H19 H Uiso 1.20840 0.75370 0.47710 1.000 0.0410 c R
H20 H Uiso 1.00700 0.71630 0.44610 1.000 0.0450 c R
H21A H Uiso 0.78530 1.15200 0.33310 1.000 0.0370 c R
H21B H Uiso 0.72550 1.02490 0.28130 1.000 0.0370 c R
H22A H Uiso 0.69620 1.12450 0.16110 1.000 0.0420 c R
H22B H Uiso 0.83680 1.20470 0.19710 1.000 0.0420 c R
H23A H Uiso 0.79500 1.08770 0.05450 1.000 0.0460 c R
H23B H Uiso 0.87840 1.05870 0.14170 1.000 0.0460 c R
H24A H Uiso 0.62410 0.93410 0.05870 1.000 0.0710 c R
H24B H Uiso 0.71150 0.90360 0.14160 1.000 0.0710 c R
H24C H Uiso 0.72160 0.89870 0.03350 1.000 0.0710 c R
H26 H Uiso 0.81580 0.71100 -0.13090 1.000 0.0290 c R
H27 H Uiso 0.60570 0.69050 -0.17090 1.000 0.0280 c R
H29 H Uiso 0.44480 0.70150 -0.14040 1.000 0.0320 c R
H30 H Uiso 0.25560 0.66120 -0.12110 1.000 0.0310 c R
H31 H Uiso 0.21310 0.58680 0.01210 1.000 0.0320 c R
H32 H Uiso 0.36150 0.55630 0.12340 1.000 0.0260 c R
H33A H Uiso 0.94140 0.64010 0.02370 1.000 0.0310 c R
H33B H Uiso 0.92630 0.67580 0.12600 1.000 0.0310 c R
H34A H Uiso 1.10120 0.80690 0.10810 1.000 0.0610 c R
H34B H Uiso 1.02270 0.82290 0.00890 1.000 0.0610 c R
H35A H Uiso 1.00990 0.88060 0.19640 1.000 0.0670 c R
H35B H Uiso 0.93280 0.89760 0.09710 1.000 0.0670 c R
H36A H Uiso 1.11300 1.02710 0.08180 1.000 0.0790 c R
H36B H Uiso 1.18750 1.01220 0.18390 1.000 0.0790 c R
H36C H Uiso 1.09280 1.06400 0.18130 1.000 0.0790 c R

loop_
_atom_type_symbol
_atom_type_description
_atom_type_scat_dispersion_real
_atom_type_scat_dispersion_imag
_atom_type_scat_source
C C 0.0033 0.0016 ' International Tables Vol C Tables 4.2.6.8 and 6.1.1.4'
H H 0.0000 0.0000 ' International Tables Vol C Tables 4.2.6.8 and 6.1.1.4'
Ag Ag -0.8971 1.1015 ' International Tables Vol C Tables 4.2.6.8 and 6.1.1.4'
F F 0.0171 0.0103 ' International Tables Vol C Tables 4.2.6.8 and 6.1.1.4'
N N 0.0061 0.0033 ' International Tables Vol C Tables 4.2.6.8 and 6.1.1.4'
P P 0.1023 0.0942 ' International Tables Vol C Tables 4.2.6.8 and 6.1.1.4'

loop_
_geom_angle_atom_site_label_1
_geom_angle_atom_site_label_2
_geom_angle_atom_site_label_3
_geom_angle
_geom_angle_publ_flag
C1 Ag1 C13 166.72(16) yes
N3 Ag2 C25 158.89(15) yes
F2 P1 F4 179.46(16) yes
F2 P1 F5 89.91(13) yes
F2 P1 F6 90.42(14) yes
F3 P1 F4 89.48(14) yes
F3 P1 F5 89.45(14) yes
F3 P1 F6 90.13(15) yes
F4 P1 F5 90.06(12) yes
F4 P1 F6 89.61(13) yes
F5 P1 F6 179.47(15) yes
F1 P1 F2 90.59(15) yes
F1 P1 F3 179.12(15) yes
F1 P1 F4 89.96(14) yes
F1 P1 F5 89.88(14) yes
F1 P1 F6 90.53(14) yes
F2 P1 F3 89.98(15) yes
F8 P2 F12 91.01(14) yes
F9 P2 F10 89.99(13) yes
F9 P2 F11 89.13(14) yes
F9 P2 F12 89.77(14) yes
F10 P2 F11 89.38(13) yes
F10 P2 F12 89.97(14) yes
F11 P2 F12 178.71(15) yes
F8 P2 F9 89.25(13) yes
F8 P2 F10 178.76(14) yes
F7 P2 F8 90.60(14) yes
F7 P2 F9 179.22(15) yes
F7 P2 F10 90.16(13) yes
F7 P2 F11 90.10(15) yes
F7 P2 F12 91.01(14) yes
F8 P2 F11 89.64(14) yes
C1 N1 C2 111.6(4) yes
C1 N1 C9 124.5(4) yes
C2 N1 C9 123.9(4) yes
C3 N2 C4 123.2(3) yes
C1 N2 C4 124.7(3) yes
C1 N2 C3 112.0(4) yes
C4 N3 C8 117.0(3) yes
Ag2 N3 C8 117.8(3) yes
Ag2 N3 C4 125.1(3) yes
C14 N4 C21 125.1(4) yes
C13 N4 C14 111.8(4) yes
C13 N4 C21 123.0(4) yes
C15 N5 C16 125.9(4) yes
C13 N5 C15 111.1(4) yes
C13 N5 C16 123.0(3) yes
C16 N6 C20 117.0(4) yes
C26 N7 C33 124.3(4) yes
C25 N7 C26 111.3(3) yes
C25 N7 C33 124.4(3) yes
C27 N8 C28 125.5(3) yes
C25 N8 C27 110.6(4) yes
C25 N8 C28 123.8(3) yes
C28 N9 C32 117.0(4) yes
Ag1 C1 N1 125.9(3) yes
Ag1 C1 N2 130.8(3) yes
N1 C1 N2 103.4(4) yes
N1 C2 C3 107.4(4) yes
N2 C3 C2 105.6(3) yes
N3 C4 C5 124.7(4) yes
N2 C4 N3 116.0(3) yes
N2 C4 C5 119.3(3) yes
C4 C5 C6 117.2(4) no
C5 C6 C7 119.3(4) no
C6 C7 C8 119.1(4) no
N3 C8 C7 122.6(4) yes
N1 C9 C10 111.0(3) yes
C9 C10 C11 111.6(4) no
C10 C11 C12 111.8(4) no
Ag1 C13 N5 125.1(3) yes
Ag1 C13 N4 131.1(3) yes
N4 C13 N5 103.4(3) yes
N4 C14 C15 107.1(4) yes
N5 C15 C14 106.6(4) yes
N5 C16 C17 120.7(3) yes
N6 C16 C17 123.9(4) yes
N5 C16 N6 115.4(4) yes
C16 C17 C18 117.5(4) no
C17 C18 C19 119.9(5) no
C18 C19 C20 118.0(4) no
N6 C20 C19 123.8(4) yes
N4 C21 C22 112.0(4) yes
C21 C22 C23 114.8(4) no
C22 C23 C24 115.0(4) no
Ag2 C25 N8 125.4(3) yes
Ag2 C25 N7 129.5(3) yes
N7 C25 N8 104.6(3) yes
N7 C26 C27 107.0(4) yes
N8 C27 C26 106.5(4) yes
N8 C28 C29 120.2(4) yes
N9 C28 C29 124.4(4) yes
N8 C28 N9 115.4(4) yes
C28 C29 C30 116.8(4) no
C29 C30 C31 120.3(4) no
C30 C31 C32 117.8(4) no
N9 C32 C31 123.7(4) yes
N7 C33 C34 111.8(3) yes
C33 C34 C35 115.5(5) no
C34 C35 C36 115.5(5) no
C3 C2 H2 126.00 no
N1 C2 H2 126.00 no
N2 C3 H3 127.00 no
C2 C3 H3 127.00 no
C4 C5 H5 121.00 no
C6 C5 H5 121.00 no
C7 C6 H6 120.00 no
C5 C6 H6 120.00 no
C6 C7 H7 120.00 no
C8 C7 H7 120.00 no
C7 C8 H8 119.00 no
N3 C8 H8 119.00 no
C10 C9 H9A 110.00 no
N1 C9 H9A 109.00 no
N1 C9 H9B 109.00 no
C10 C9 H9B 109.00 no
H9A C9 H9B 108.00 no
C11 C10 H10A 109.00 no
C9 C10 H10A 109.00 no
C9 C10 H10B 109.00 no
C11 C10 H10B 109.00 no
H10A C10 H10B 108.00 no
H11A C11 H11B 108.00 no
C10 C11 H11A 109.00 no
C10 C11 H11B 109.00 no
C12 C11 H11A 109.00 no
C12 C11 H11B 109.00 no
C11 C12 H12C 109.00 no
C11 C12 H12A 109.00 no
C11 C12 H12B 109.00 no
H12B C12 H12C 109.00 no
H12A C12 H12B 109.00 no
H12A C12 H12C 109.00 no
C15 C14 H14 126.00 no
N4 C14 H14 126.00 no
N5 C15 H15 127.00 no
C14 C15 H15 127.00 no
C16 C17 H17 121.00 no
C18 C17 H17 121.00 no
C19 C18 H18 120.00 no
C17 C18 H18 120.00 no
C20 C19 H19 121.00 no
C18 C19 H19 121.00 no
C19 C20 H20 118.00 no
N6 C20 H20 118.00 no
N4 C21 H21A 109.00 no
H21A C21 H21B 108.00 no
C22 C21 H21B 109.00 no
N4 C21 H21B 109.00 no
C22 C21 H21A 109.00 no
C21 C22 H22A 109.00 no
C23 C22 H22A 109.00 no
C23 C22 H22B 108.00 no
C21 C22 H22B 109.00 no
H22A C22 H22B 108.00 no
C22 C23 H23B 109.00 no
C24 C23 H23A 109.00 no
C22 C23 H23A 109.00 no
H23A C23 H23B 107.00 no
C24 C23 H23B 108.00 no
H24A C24 H24C 109.00 no
H24B C24 H24C 109.00 no
C23 C24 H24A 110.00 no
C23 C24 H24B 110.00 no
C23 C24 H24C 109.00 no
H24A C24 H24B 109.00 no
C27 C26 H26 127.00 no
N7 C26 H26 127.00 no
N8 C27 H27 127.00 no
C26 C27 H27 127.00 no
C28 C29 H29 122.00 no
C30 C29 H29 122.00 no
C31 C30 H30 120.00 no
C29 C30 H30 120.00 no
C30 C31 H31 121.00 no
C32 C31 H31 121.00 no
C31 C32 H32 118.00 no
N9 C32 H32 118.00 no
H33A C33 H33B 108.00 no
N7 C33 H33A 109.00 no
N7 C33 H33B 109.00 no
C34 C33 H33A 109.00 no
C34 C33 H33B 109.00 no
C35 C34 H34A 108.00 no
C33 C34 H34A 108.00 no
C33 C34 H34B 108.00 no
C35 C34 H34B 108.00 no
H34A C34 H34B 107.00 no
C34 C35 H35B 108.00 no
C34 C35 H35A 108.00 no
H35A C35 H35B 107.00 no
C36 C35 H35A 108.00 no
C36 C35 H35B 108.00 no
H36B C36 H36C 109.00 no
C35 C36 H36A 109.00 no
C35 C36 H36B 109.00 no
C35 C36 H36C 109.00 no
H36A C36 H36B 110.00 no
H36A C36 H36C 109.00 no

loop_
_geom_bond_atom_site_label_1
_geom_bond_atom_site_label_2
_geom_bond_distance
_geom_bond_publ_flag
Ag1 C1 2.090(4) yes
Ag1 C13 2.094(4) yes
Ag2 N3 2.156(3) yes
Ag2 C25 2.078(3) yes
P1 F2 1.598(3) yes
P1 F3 1.608(3) yes
P1 F4 1.610(2) yes
P1 F5 1.596(2) yes
P1 F6 1.590(3) yes
P1 F1 1.589(3) yes
P2 F8 1.594(3) yes
P2 F9 1.609(3) yes
P2 F7 1.589(3) yes
P2 F11 1.605(3) yes
P2 F12 1.593(3) yes
P2 F10 1.601(2) yes
N1 C9 1.470(6) yes
N1 C1 1.354(6) yes
N1 C2 1.379(5) yes
N2 C1 1.353(5) yes
N2 C3 1.393(6) yes
N2 C4 1.430(6) yes
N3 C4 1.322(5) yes
N3 C8 1.351(6) yes
N4 C21 1.476(6) yes
N4 C13 1.348(5) yes
N4 C14 1.381(6) yes
N5 C16 1.428(5) yes
N5 C15 1.386(5) yes
N5 C13 1.371(6) yes
N6 C16 1.320(5) yes
N6 C20 1.339(6) yes
N7 C25 1.343(5) yes
N7 C26 1.389(5) yes
N7 C33 1.472(6) yes
N8 C27 1.397(5) yes
N8 C28 1.424(6) yes
N8 C25 1.361(5) yes
N9 C28 1.329(5) yes
N9 C32 1.333(6) yes
C2 C3 1.336(6) no
C4 C5 1.382(5) no
C5 C6 1.386(6) no
C6 C7 1.377(6) no
C7 C8 1.375(6) no
C9 C10 1.521(6) no
C10 C11 1.490(8) no
C11 C12 1.530(7) no
C14 C15 1.331(7) no
C16 C17 1.385(6) no
C17 C18 1.382(6) no
C18 C19 1.368(6) no
C19 C20 1.376(8) no
C21 C22 1.515(6) no
C22 C23 1.512(7) no
C23 C24 1.511(7) no
C26 C27 1.337(6) no
C28 C29 1.387(6) no
C29 C30 1.381(6) no
C30 C31 1.374(6) no
C31 C32 1.381(6) no
C33 C34 1.502(7) no
C34 C35 1.481(8) no
C35 C36 1.508(7) no
C2 H2 0.9500 no
C3 H3 0.9500 no
C5 H5 0.9500 no
C6 H6 0.9500 no
C7 H7 0.9500 no
C8 H8 0.9500 no
C9 H9A 0.9900 no
C9 H9B 0.9900 no
C10 H10A 0.9900 no
C10 H10B 0.9900 no
C11 H11A 0.9900 no
C11 H11B 0.9900 no
C12 H12B 0.9800 no
C12 H12A 0.9800 no
C12 H12C 0.9800 no
C14 H14 0.9500 no
C15 H15 0.9500 no
C17 H17 0.9500 no
C18 H18 0.9500 no
C19 H19 0.9500 no
C20 H20 0.9500 no
C21 H21A 0.9900 no
C21 H21B 0.9900 no
C22 H22B 0.9900 no
C22 H22A 0.9900 no
C23 H23A 0.9900 no
C23 H23B 0.9900 no
C24 H24B 0.9800 no
C24 H24C 0.9800 no
C24 H24A 0.9800 no
C26 H26 0.9500 no
C27 H27 0.9500 no
C29 H29 0.9500 no
C30 H30 0.9500 no
C31 H31 0.9500 no
C32 H32 0.9500 no
C33 H33A 0.9900 no
C33 H33B 0.9900 no
C34 H34A 0.9900 no
C34 H34B 0.9900 no
C35 H35B 0.9900 no
C35 H35A 0.9900 no
C36 H36B 0.9800 no
C36 H36C 0.9800 no
C36 H36A 0.9800 no

loop_
_geom_hbond_atom_site_label_D
_geom_hbond_atom_site_label_H
_geom_hbond_atom_site_label_A
_geom_hbond_distance_DH
_geom_hbond_distance_HA
_geom_hbond_distance_DA
_geom_hbond_angle_DHA
_geom_hbond_site_symmetry_A
_geom_hbond_publ_flag
C2 H2 F10 0.9500 2.5300 3.462(5) 166.00 . yes
C6 H6 F10 0.9500 2.4000 3.316(5) 161.00 2_666 yes
C7 H7 F9 0.9500 2.4300 3.083(5) 126.00 1_655 yes
C14 H14 F9 0.9500 2.5300 3.432(5) 158.00 1_665 yes
C19 H19 F5 0.9500 2.5500 3.376(6) 146.00 2_776 yes
C23 H23B N4 0.9900 2.6200 2.975(5) 101.00 . yes
C27 H27 F4 0.9500 2.3800 3.321(5) 170.00 2_675 yes
C31 H31 F7 0.9500 2.5400 3.162(5) 123.00 . yes

loop_
_geom_torsion_atom_site_label_1
_geom_torsion_atom_site_label_2
_geom_torsion_atom_site_label_3
_geom_torsion_atom_site_label_4
_geom_torsion
_geom_torsion_publ_flag
C25 Ag2 N3 C4 174.8(3) no
C25 Ag2 N3 C8 -0.9(5) no
N3 Ag2 C25 N7 -23.8(6) no
N3 Ag2 C25 N8 147.0(3) no
C2 N1 C1 Ag1 178.4(2) no
C2 N1 C1 N2 -0.8(4) no
C9 N1 C1 Ag1 -3.2(4) no
C9 N1 C1 N2 177.7(3) no
C1 N1 C2 C3 0.7(4) no
C9 N1 C2 C3 -177.8(3) no
C1 N1 C9 C10 95.5(4) no
C2 N1 C9 C10 -86.2(5) no
C3 N2 C1 Ag1 -178.5(2) no
C3 N2 C1 N1 0.6(4) no
C4 N2 C1 Ag1 4.9(4) no
C4 N2 C1 N1 -176.0(3) no
C1 N2 C3 C2 -0.2(4) no
C4 N2 C3 C2 176.4(3) no
C1 N2 C4 N3 -67.5(4) no
C1 N2 C4 C5 114.7(4) no
C3 N2 C4 N3 116.3(4) no
C3 N2 C4 C5 -61.6(5) no
Ag2 N3 C4 N2 8.7(4) no
Ag2 N3 C4 C5 -173.7(3) no
C8 N3 C4 N2 -175.6(3) no
C8 N3 C4 C5 2.1(5) no
Ag2 N3 C8 C7 177.3(3) no
C4 N3 C8 C7 1.2(5) no
C14 N4 C13 Ag1 173.2(3) no
C14 N4 C13 N5 0.7(4) no
C21 N4 C13 Ag1 -10.7(6) no
C21 N4 C13 N5 176.7(3) no
C13 N4 C14 C15 -0.9(5) no
C21 N4 C14 C15 -176.9(4) no
C13 N4 C21 C22 -118.2(4) no
C14 N4 C21 C22 57.3(5) no
C15 N5 C13 Ag1 -173.4(3) no
C15 N5 C13 N4 -0.2(4) no
C16 N5 C13 Ag1 8.6(5) no
C16 N5 C13 N4 -178.2(3) no
C13 N5 C15 C14 -0.3(5) no
C16 N5 C15 C14 177.6(4) no
C13 N5 C16 N6 -10.6(5) no
C13 N5 C16 C17 168.9(4) no
C15 N5 C16 N6 171.7(3) no
C15 N5 C16 C17 -8.8(6) no
C20 N6 C16 N5 178.3(3) no
C20 N6 C16 C17 -1.2(6) no
C16 N6 C20 C19 1.8(6) no
C26 N7 C25 Ag2 172.5(3) no
C26 N7 C25 N8 0.3(4) no
C33 N7 C25 Ag2 -7.9(5) no
C33 N7 C25 N8 179.9(3) no
C25 N7 C26 C27 0.0(4) no
C33 N7 C26 C27 -179.6(3) no
C25 N7 C33 C34 -114.9(4) no
C26 N7 C33 C34 64.7(5) no
C27 N8 C25 Ag2 -173.1(3) no
C27 N8 C25 N7 -0.5(4) no
C28 N8 C25 Ag2 5.8(5) no
C28 N8 C25 N7 178.5(3) no
C25 N8 C27 C26 0.5(4) no
C28 N8 C27 C26 -178.4(3) no
C25 N8 C28 N9 -13.7(5) no
C25 N8 C28 C29 166.6(4) no
C27 N8 C28 N9 165.1(3) no
C27 N8 C28 C29 -14.6(5) no
C32 N9 C28 N8 -178.4(3) no
C32 N9 C28 C29 1.3(5) no
C28 N9 C32 C31 -0.3(5) no
N1 C2 C3 N2 -0.3(4) no
N2 C4 C5 C6 174.6(3) no
N3 C4 C5 C6 -3.1(6) no
C4 C5 C6 C7 0.8(6) no
C5 C6 C7 C8 2.2(6) no
C6 C7 C8 N3 -3.4(6) no
N1 C9 C10 C11 -177.1(4) no
C9 C10 C11 C12 176.9(5) no
N4 C14 C15 N5 0.7(5) no
N5 C16 C17 C18 -179.5(4) no
N6 C16 C17 C18 -0.1(6) no
C16 C17 C18 C19 0.8(6) no
C17 C18 C19 C20 -0.2(6) no
C18 C19 C20 N6 -1.1(6) no
N4 C21 C22 C23 53.9(5) no
C21 C22 C23 C24 64.4(5) no
N7 C26 C27 N8 -0.3(4) no
N8 C28 C29 C30 178.3(3) no
N9 C28 C29 C30 -1.3(6) no
C28 C29 C30 C31 0.4(6) no
C29 C30 C31 C32 0.5(6) no
C30 C31 C32 N9 -0.6(6) no
N7 C33 C34 C35 60.1(5) no
C33 C34 C35 C36 179.3(4) no
